data_4126274
loop_
_publ_author_name
'Anker, Mathew D.'
'Kefalidis, Christos E.'
'Yang, Yan'
'Fang, Jian'
'Hill, Michael S.'
'Mahon, Mary F.'
'Maron, Laurent'

_publ_section_title
;
 Alkaline Earth-centered CO Homologation, Reduction and Amine
 Carbonylation.
;
_journal_name_full 'Journal of the American Chemical Society'
_journal_paper_doi 10.1021/jacs.7b04926
_journal_year 2017
_chemical_formula_moiety 'C76 H102 Ca2 N6 O2'
_chemical_formula_sum 'C76 H102 Ca2 N6 O2'
_chemical_formula_weight 1211.79
_chemical_name_systematic
;
 ?
;
_space_group_crystal_system monoclinic
_space_group_IT_number 14
_space_group_name_Hall '-P 2yn'
_space_group_name_H-M_alt 'P 1 21/n 1'
_symmetry_space_group_name_Hall '-P 2yn'
_symmetry_space_group_name_H-M 'P 1 21/n 1'
_atom_sites_solution_hydrogens geom
_audit_creation_date 2017-05-11
_audit_creation_method
;
Olex2 1.2
(compiled 2017.03.28 svn.r3405 for OlexSys, GUI svn.r5335)
;
_cell_angle_alpha 90
_cell_angle_beta 108.7856(17)
_cell_angle_gamma 90
_cell_formula_units_Z 2
_cell_length_a 13.2289(2)
_cell_length_b 19.8454(3)
_cell_length_c 14.1282(2)
_cell_measurement_reflns_used 5701
_cell_measurement_temperature 150.00(10)
_cell_measurement_theta_max 69.4820
_cell_measurement_theta_min 3.9790
_cell_volume 3511.53(10)
_computing_cell_refinement 'CrysAlisPro 1.171.38.41 (Rigaku OD, 2015)'
_computing_data_collection 'CrysAlisPro 1.171.38.41 (Rigaku OD, 2015)'
_computing_data_reduction 'CrysAlisPro 1.171.38.41 (Rigaku OD, 2015)'
_computing_molecular_graphics 'Olex2 (Dolomanov et al., 2009)'
_computing_publication_material 'Olex2 (Dolomanov et al., 2009)'
_computing_structure_refinement 'ShelXL (Sheldrick, 2015)'
_computing_structure_solution 'olex2.solve (Bourhis et al., 2015)'
_diffrn_ambient_temperature 150.00(10)
_diffrn_detector_area_resol_mean 8.1150
_diffrn_detector_type EosS2
_diffrn_measured_fraction_theta_full 0.993
_diffrn_measured_fraction_theta_max 0.976
_diffrn_measurement_device 'four-circle diffractometer'
_diffrn_measurement_device_type 'SuperNova, Dual, Cu at zero, EosS2'
_diffrn_measurement_method '\w scans'
_diffrn_radiation_type CuK\a
_diffrn_radiation_wavelength 1.54184
_diffrn_reflns_av_R_equivalents 0.0260
_diffrn_reflns_av_unetI/netI 0.0385
_diffrn_reflns_Laue_measured_fraction_full 0.993
_diffrn_reflns_Laue_measured_fraction_max 0.976
_diffrn_reflns_limit_h_max 15
_diffrn_reflns_limit_h_min -15
_diffrn_reflns_limit_k_max 21
_diffrn_reflns_limit_k_min -24
_diffrn_reflns_limit_l_max 17
_diffrn_reflns_limit_l_min -12
_diffrn_reflns_number 11731
_diffrn_reflns_point_group_measured_fraction_full 0.993
_diffrn_reflns_point_group_measured_fraction_max 0.976
_diffrn_reflns_theta_full 67.684
_diffrn_reflns_theta_max 69.804
_diffrn_reflns_theta_min 3.983
_exptl_absorpt_coefficient_mu 1.774
_exptl_absorpt_correction_T_max 0.956
_exptl_absorpt_correction_T_min 0.922
_exptl_absorpt_correction_type gaussian
_exptl_absorpt_process_details
;
CrysAlisPro 1.171.38.41 (Rigaku Oxford Diffraction, 2015)
Numerical absorption correction based on gaussian integration over
            a multifaceted crystal model
Empirical correction (ABSPACK) includes:
- Absorption correction using spherical harmonics
- Frame scaling
;
_exptl_crystal_colour colorless
_exptl_crystal_density_diffrn 1.146
_exptl_crystal_description block
_exptl_crystal_F_000 1312
_exptl_crystal_size_max 0.215
_exptl_crystal_size_mid 0.145
_exptl_crystal_size_min 0.103
_refine_diff_density_max 0.742
_refine_diff_density_min -0.436
_refine_diff_density_rms 0.046
_refine_ls_extinction_method none
_refine_ls_goodness_of_fit_ref 1.021
_refine_ls_hydrogen_treatment constr
_refine_ls_matrix_type full
_refine_ls_number_parameters 398
_refine_ls_number_reflns 6467
_refine_ls_number_restraints 0
_refine_ls_restrained_S_all 1.021
_refine_ls_R_factor_all 0.0501
_refine_ls_R_factor_gt 0.0427
_refine_ls_shift/su_max 0.000
_refine_ls_shift/su_mean 0.000
_refine_ls_structure_factor_coef Fsqd
_refine_ls_weighting_details 'w=1/[\s^2^(Fo^2^)+(0.0569P)^2^+1.4696P] where P=(Fo^2^+2Fc^2^)/3'
_refine_ls_weighting_scheme calc
_refine_ls_wR_factor_gt 0.1114
_refine_ls_wR_factor_ref 0.1171
_reflns_Friedel_coverage 0.000
_reflns_number_gt 5570
_reflns_number_total 6467
_reflns_threshold_expression 'I > 2\s(I)'
_cod_data_source_file ja7b04926_si_002.cif
_cod_data_source_block s16msh10-cpd-24
_cod_database_code 4126274
_shelxl_version_number 2014-3
_shelx_space_group_comment
;
The symmetry employed for this shelxl refinement is uniquely defined
by the following loop, which should always be used as a source of
symmetry information in preference to the above space-group names.
They are only intended as comments.
;
_olex2_refinement_description
;
1. Fixed Uiso
 At 1.2 times of:
  All C(H) groups, All C(H,H) groups
 At 1.5 times of:
  All C(H,H,H) groups
2.a Ternary CH refined with riding coordinates:
 C12(H12), C15(H15), C24(H24), C27(H27)
2.b Secondary CH2 refined with riding coordinates:
 C31(H31A,H31B), C32(H32A,H32B)
2.c Aromatic/amide H refined with riding coordinates:
 C3(H3), C8(H8), C9(H9), C10(H10), C20(H20), C21(H21), C22(H22), C30(H30),
 C34(H34), C35(H35), C36(H36), C37(H37), C38(H38)
2.d Idealised Me refined as rotating group:
 C1(H1A,H1B,H1C), C5(H5A,H5B,H5C), C13(H13A,H13B,H13C), C14(H14A,H14B,H14C),
 C16(H16A,H16B,H16C), C17(H17A,H17B,H17C), C25(H25A,H25B,H25C), C26(H26A,H26B,
 H26C), C28(H28A,H28B,H28C), C29(H29A,H29B,H29C)
;

loop_
_space_group_symop_operation_xyz
'x, y, z'
'-x+1/2, y+1/2, -z+1/2'
'-x, -y, -z'
'x-1/2, -y-1/2, z-1/2'

loop_
_atom_site_label
_atom_site_type_symbol
_atom_site_fract_x
_atom_site_fract_y
_atom_site_fract_z
_atom_site_U_iso_or_equiv
_atom_site_adp_type
_atom_site_occupancy
_atom_site_site_symmetry_order
_atom_site_calc_flag
_atom_site_refinement_flags_posn
Ca1 Ca 0.12866(3) 0.00118(2) 0.97570(2) 0.02119(11) Uani 1 1 d .
O1 O 0.04767(11) -0.01084(8) 1.10587(10) 0.0354(3) Uani 1 1 d .
N1 N 0.20900(11) -0.06729(7) 0.88653(10) 0.0187(3) Uani 1 1 d .
N2 N 0.22411(11) 0.08657(7) 0.92870(10) 0.0190(3) Uani 1 1 d .
N3 N 0.22655(13) -0.01170(9) 1.15701(12) 0.0306(4) Uani 1 1 d .
C1 C 0.37138(15) -0.10778(10) 0.85534(15) 0.0303(4) Uani 1 1 d .
H1A H 0.3682 -0.1497 0.8909 0.045 Uiso 1 1 calc GR
H1B H 0.4458 -0.0931 0.8722 0.045 Uiso 1 1 calc GR
H1C H 0.3417 -0.1154 0.7831 0.045 Uiso 1 1 calc GR
C2 C 0.30690(13) -0.05368(9) 0.88604(12) 0.0194(3) Uani 1 1 d .
C3 C 0.35872(13) 0.00909(9) 0.90993(12) 0.0205(3) Uani 1 1 d .
H3 H 0.4335 0.0075 0.9212 0.025 Uiso 1 1 calc R
C4 C 0.31939(13) 0.07413(9) 0.92012(11) 0.0194(3) Uani 1 1 d .
C5 C 0.39263(15) 0.13207(10) 0.91699(15) 0.0284(4) Uani 1 1 d .
H5A H 0.3678 0.1533 0.8509 0.043 Uiso 1 1 calc GR
H5B H 0.4654 0.1151 0.9299 0.043 Uiso 1 1 calc GR
H5C H 0.3921 0.1653 0.9681 0.043 Uiso 1 1 calc GR
C6 C 0.16213(13) -0.13137(8) 0.85126(13) 0.0203(3) Uani 1 1 d .
C7 C 0.15931(13) -0.18199(9) 0.92032(13) 0.0223(4) Uani 1 1 d .
C8 C 0.10881(14) -0.24295(9) 0.88483(14) 0.0275(4) Uani 1 1 d .
H8 H 0.1068 -0.2772 0.9311 0.033 Uiso 1 1 calc R
C9 C 0.06182(15) -0.25445(9) 0.78392(15) 0.0298(4) Uani 1 1 d .
H9 H 0.0283 -0.2964 0.7610 0.036 Uiso 1 1 calc R
C10 C 0.06378(15) -0.20475(10) 0.71647(14) 0.0285(4) Uani 1 1 d .
H10 H 0.0313 -0.2129 0.6470 0.034 Uiso 1 1 calc R
C11 C 0.11223(14) -0.14283(9) 0.74785(13) 0.0241(4) Uani 1 1 d .
C12 C 0.21208(14) -0.17337(9) 1.03249(13) 0.0255(4) Uani 1 1 d .
H12 H 0.2410 -0.1265 1.0449 0.031 Uiso 1 1 calc R
C13 C 0.13261(19) -0.18256(13) 1.08951(16) 0.0438(5) Uani 1 1 d .
H13A H 0.0727 -0.1513 1.0632 0.066 Uiso 1 1 calc GR
H13B H 0.1682 -0.1733 1.1606 0.066 Uiso 1 1 calc GR
H13C H 0.1059 -0.2290 1.0813 0.066 Uiso 1 1 calc GR
C14 C 0.30543(18) -0.22229(12) 1.07183(16) 0.0413(5) Uani 1 1 d .
H14A H 0.2792 -0.2687 1.0592 0.062 Uiso 1 1 calc GR
H14B H 0.3390 -0.2155 1.1439 0.062 Uiso 1 1 calc GR
H14C H 0.3580 -0.2140 1.0377 0.062 Uiso 1 1 calc GR
C15 C 0.10522(16) -0.08876(10) 0.66980(13) 0.0304(4) Uani 1 1 d .
H15 H 0.1469 -0.0486 0.7040 0.036 Uiso 1 1 calc R
C16 C -0.01194(19) -0.06753(12) 0.62115(17) 0.0433(5) Uani 1 1 d .
H16A H -0.0534 -0.1060 0.5853 0.065 Uiso 1 1 calc GR
H16B H -0.0158 -0.0306 0.5741 0.065 Uiso 1 1 calc GR
H16C H -0.0412 -0.0525 0.6731 0.065 Uiso 1 1 calc GR
C17 C 0.1509(2) -0.11246(14) 0.58831(16) 0.0452(6) Uani 1 1 d .
H17A H 0.2253 -0.1265 0.6193 0.068 Uiso 1 1 calc GR
H17B H 0.1477 -0.0754 0.5416 0.068 Uiso 1 1 calc GR
H17C H 0.1089 -0.1506 0.5521 0.068 Uiso 1 1 calc GR
C18 C 0.18831(13) 0.15501(9) 0.92390(13) 0.0212(3) Uani 1 1 d .
C19 C 0.14335(14) 0.18614(9) 0.82993(14) 0.0248(4) Uani 1 1 d .
C20 C 0.10542(15) 0.25180(10) 0.82666(15) 0.0307(4) Uani 1 1 d .
H20 H 0.0756 0.2734 0.7638 0.037 Uiso 1 1 calc R
C21 C 0.11022(16) 0.28627(10) 0.91297(17) 0.0349(4) Uani 1 1 d .
H21 H 0.0841 0.3311 0.9092 0.042 Uiso 1 1 calc R
C22 C 0.15305(16) 0.25533(10) 1.00460(16) 0.0329(4) Uani 1 1 d .
H22 H 0.1556 0.2791 1.0637 0.040 Uiso 1 1 calc R
C23 C 0.19269(14) 0.18964(9) 1.01203(14) 0.0254(4) Uani 1 1 d .
C24 C 0.13191(17) 0.14818(10) 0.73380(14) 0.0317(4) Uani 1 1 d .
H24 H 0.1914 0.1147 0.7483 0.038 Uiso 1 1 calc R
C25 C 0.13960(19) 0.19303(12) 0.64845(16) 0.0403(5) Uani 1 1 d .
H25A H 0.0768 0.2224 0.6263 0.060 Uiso 1 1 calc GR
H25B H 0.1427 0.1648 0.5925 0.060 Uiso 1 1 calc GR
H25C H 0.2043 0.2207 0.6718 0.060 Uiso 1 1 calc GR
C26 C 0.0280(2) 0.10930(14) 0.70148(18) 0.0586(8) Uani 1 1 d .
H26A H -0.0320 0.1408 0.6880 0.088 Uiso 1 1 calc GR
H26B H 0.0263 0.0782 0.7548 0.088 Uiso 1 1 calc GR
H26C H 0.0225 0.0837 0.6407 0.088 Uiso 1 1 calc GR
C27 C 0.24247(15) 0.15852(10) 1.11488(14) 0.0297(4) Uani 1 1 d .
H27 H 0.2579 0.1102 1.1049 0.036 Uiso 1 1 calc R
C28 C 0.34815(19) 0.19211(14) 1.17180(17) 0.0481(6) Uani 1 1 d .
H28A H 0.3979 0.1874 1.1337 0.072 Uiso 1 1 calc GR
H28B H 0.3784 0.1705 1.2372 0.072 Uiso 1 1 calc GR
H28C H 0.3360 0.2400 1.1811 0.072 Uiso 1 1 calc GR
C29 C 0.1672(2) 0.16001(14) 1.17750(17) 0.0464(6) Uani 1 1 d .
H29A H 0.1528 0.2069 1.1909 0.070 Uiso 1 1 calc GR
H29B H 0.2006 0.1365 1.2409 0.070 Uiso 1 1 calc GR
H29C H 0.1000 0.1376 1.1408 0.070 Uiso 1 1 calc GR
C30 C 0.13884(16) -0.01303(12) 1.17623(14) 0.0349(5) Uani 1 1 d .
H30 H 0.1405 -0.0157 1.2438 0.042 Uiso 1 1 calc R
C31 C 0.32535(17) -0.00914(11) 1.24209(16) 0.0363(5) Uani 1 1 d .
H31A H 0.3074 -0.0057 1.3048 0.044 Uiso 1 1 calc R
H31B H 0.3661 0.0317 1.2366 0.044 Uiso 1 1 calc R
C32 C 0.39426(18) -0.07084(12) 1.24686(16) 0.0423(5) Uani 1 1 d .
H32A H 0.4144 -0.0733 1.1853 0.051 Uiso 1 1 calc R
H32B H 0.3525 -0.1117 1.2497 0.051 Uiso 1 1 calc R
C33 C 0.49493(17) -0.06963(11) 1.33731(15) 0.0351(4) Uani 1 1 d .
C34 C 0.49077(17) -0.08744(11) 1.43061(15) 0.0355(4) Uani 1 1 d .
H34 H 0.4244 -0.0996 1.4382 0.043 Uiso 1 1 calc R
C35 C 0.58245(18) -0.08770(11) 1.51322(16) 0.0390(5) Uani 1 1 d .
H35 H 0.5783 -0.0999 1.5769 0.047 Uiso 1 1 calc R
C36 C 0.67916(18) -0.07046(13) 1.50368(17) 0.0430(5) Uani 1 1 d .
H36 H 0.7421 -0.0715 1.5601 0.052 Uiso 1 1 calc R
C37 C 0.68406(18) -0.05166(14) 1.41189(18) 0.0468(6) Uani 1 1 d .
H37 H 0.7507 -0.0393 1.4048 0.056 Uiso 1 1 calc R
C38 C 0.59203(19) -0.05056(13) 1.32901(17) 0.0450(5) Uani 1 1 d .
H38 H 0.5961 -0.0365 1.2660 0.054 Uiso 1 1 calc R

loop_
_atom_site_aniso_label
_atom_site_aniso_U_11
_atom_site_aniso_U_22
_atom_site_aniso_U_33
_atom_site_aniso_U_23
_atom_site_aniso_U_13
_atom_site_aniso_U_12
Ca1 0.02175(18) 0.02318(19) 0.02230(18) -0.00120(13) 0.01218(14) -0.00178(13)
O1 0.0252(7) 0.0571(9) 0.0254(6) 0.0062(6) 0.0103(5) 0.0050(6)
N1 0.0195(7) 0.0185(7) 0.0183(7) 0.0005(5) 0.0064(5) 0.0007(5)
N2 0.0192(7) 0.0193(7) 0.0193(7) -0.0005(5) 0.0070(5) -0.0014(5)
N3 0.0286(8) 0.0372(9) 0.0251(8) -0.0001(7) 0.0073(7) 0.0021(7)
C1 0.0241(9) 0.0274(10) 0.0405(11) -0.0031(8) 0.0120(8) 0.0052(7)
C2 0.0194(8) 0.0229(8) 0.0155(7) 0.0026(6) 0.0048(6) 0.0041(6)
C3 0.0151(7) 0.0264(9) 0.0202(8) 0.0015(6) 0.0057(6) 0.0005(6)
C4 0.0198(8) 0.0237(8) 0.0142(7) 0.0003(6) 0.0048(6) -0.0028(6)
C5 0.0254(9) 0.0278(9) 0.0342(10) -0.0019(8) 0.0127(8) -0.0066(7)
C6 0.0181(8) 0.0192(8) 0.0230(8) -0.0014(6) 0.0059(6) 0.0013(6)
C7 0.0199(8) 0.0217(9) 0.0245(9) 0.0000(7) 0.0059(7) 0.0018(7)
C8 0.0264(9) 0.0214(9) 0.0332(10) 0.0030(7) 0.0076(8) -0.0017(7)
C9 0.0263(9) 0.0211(9) 0.0376(10) -0.0074(8) 0.0045(8) -0.0018(7)
C10 0.0281(9) 0.0276(10) 0.0255(9) -0.0066(7) 0.0026(7) -0.0003(7)
C11 0.0239(8) 0.0246(9) 0.0229(8) -0.0016(7) 0.0063(7) 0.0020(7)
C12 0.0281(9) 0.0235(9) 0.0223(9) 0.0035(7) 0.0045(7) -0.0033(7)
C13 0.0450(13) 0.0571(14) 0.0330(11) -0.0033(10) 0.0179(10) -0.0113(11)
C14 0.0411(12) 0.0413(12) 0.0306(10) 0.0023(9) -0.0037(9) 0.0093(10)
C15 0.0386(11) 0.0296(10) 0.0199(8) -0.0003(7) 0.0053(8) -0.0015(8)
C16 0.0483(13) 0.0397(12) 0.0388(12) 0.0090(9) 0.0097(10) 0.0144(10)
C17 0.0489(13) 0.0603(15) 0.0293(11) 0.0074(10) 0.0165(10) 0.0096(11)
C18 0.0181(8) 0.0190(8) 0.0270(9) -0.0020(7) 0.0080(7) -0.0027(6)
C19 0.0239(9) 0.0223(9) 0.0294(9) 0.0001(7) 0.0102(7) -0.0015(7)
C20 0.0280(9) 0.0259(10) 0.0375(10) 0.0065(8) 0.0098(8) 0.0016(8)
C21 0.0336(10) 0.0235(9) 0.0495(12) -0.0019(9) 0.0159(9) 0.0047(8)
C22 0.0342(10) 0.0268(10) 0.0392(11) -0.0098(8) 0.0139(8) 0.0004(8)
C23 0.0216(8) 0.0255(9) 0.0291(9) -0.0057(7) 0.0081(7) -0.0030(7)
C24 0.0434(11) 0.0272(10) 0.0219(9) 0.0037(7) 0.0069(8) 0.0040(8)
C25 0.0503(13) 0.0410(12) 0.0312(10) 0.0045(9) 0.0157(9) -0.0036(10)
C26 0.085(2) 0.0540(15) 0.0320(11) -0.0045(11) 0.0120(12) -0.0381(14)
C27 0.0327(10) 0.0306(10) 0.0245(9) -0.0076(7) 0.0076(8) 0.0003(8)
C28 0.0407(13) 0.0592(15) 0.0365(12) -0.0078(11) 0.0015(10) -0.0059(11)
C29 0.0477(13) 0.0600(15) 0.0361(11) 0.0028(11) 0.0198(10) 0.0083(11)
C30 0.0327(10) 0.0522(13) 0.0215(9) 0.0017(8) 0.0111(8) 0.0028(9)
C31 0.0355(11) 0.0387(11) 0.0318(10) -0.0051(8) 0.0068(9) 0.0013(9)
C32 0.0406(12) 0.0458(13) 0.0334(11) -0.0077(9) 0.0019(9) 0.0062(10)
C33 0.0359(11) 0.0344(11) 0.0326(10) -0.0041(8) 0.0075(9) 0.0043(8)
C34 0.0322(10) 0.0396(11) 0.0339(10) 0.0035(9) 0.0094(8) -0.0017(9)
C35 0.0424(12) 0.0412(12) 0.0291(10) 0.0027(9) 0.0056(9) 0.0013(9)
C36 0.0328(11) 0.0520(14) 0.0349(11) -0.0091(10) -0.0021(9) 0.0021(10)
C37 0.0316(11) 0.0600(15) 0.0492(13) -0.0076(11) 0.0136(10) -0.0041(10)
C38 0.0451(13) 0.0594(15) 0.0330(11) 0.0011(10) 0.0159(10) -0.0014(11)

loop_
_atom_type_symbol
_atom_type_description
_atom_type_scat_dispersion_real
_atom_type_scat_dispersion_imag
_atom_type_scat_source
C C 0.0181 0.0091 'International Tables Vol C Tables 4.2.6.8 and 6.1.1.4'
H H 0.0000 0.0000 'International Tables Vol C Tables 4.2.6.8 and 6.1.1.4'
Ca Ca 0.3641 1.2855 'International Tables Vol C Tables 4.2.6.8 and 6.1.1.4'
N N 0.0311 0.0180 'International Tables Vol C Tables 4.2.6.8 and 6.1.1.4'
O O 0.0492 0.0322 'International Tables Vol C Tables 4.2.6.8 and 6.1.1.4'

loop_
_geom_angle_atom_site_label_1
_geom_angle_atom_site_label_2
_geom_angle_atom_site_label_3
_geom_angle
_geom_angle_site_symmetry_1
_geom_angle_site_symmetry_3
O1 Ca1 Ca1 39.61(3) 3_557 3_557
O1 Ca1 Ca1 36.40(3) . 3_557
O1 Ca1 O1 76.01(5) 3_557 .
O1 Ca1 N1 110.52(5) 3_557 .
O1 Ca1 N2 111.02(5) 3_557 .
O1 Ca1 N3 54.37(5) . .
O1 Ca1 N3 130.28(5) 3_557 .
O1 Ca1 C2 145.99(5) . .
O1 Ca1 C2 126.80(5) 3_557 .
O1 Ca1 C4 143.48(5) . .
O1 Ca1 C4 126.94(5) 3_557 .
O1 Ca1 C30 27.39(5) . .
O1 Ca1 C30 103.31(6) 3_557 .
N1 Ca1 Ca1 134.70(4) . 3_557
N1 Ca1 O1 138.11(5) . .
N1 Ca1 N2 83.50(5) . .
N1 Ca1 N3 108.70(5) . .
N1 Ca1 C2 20.97(5) . .
N1 Ca1 C4 66.44(5) . .
N1 Ca1 C30 127.26(6) . .
N2 Ca1 Ca1 132.80(4) . 3_557
N2 Ca1 O1 134.45(5) . .
N2 Ca1 N3 102.59(5) . .
N2 Ca1 C2 66.42(5) . .
N2 Ca1 C4 20.83(5) . .
N2 Ca1 C30 120.37(6) . .
N3 Ca1 Ca1 90.73(4) . 3_557
N3 Ca1 C2 99.62(5) . .
N3 Ca1 C4 96.23(5) . .
N3 Ca1 C30 27.00(6) . .
C2 Ca1 Ca1 155.64(3) . 3_557
C2 Ca1 C4 47.31(4) . .
C4 Ca1 Ca1 153.58(3) . 3_557
C30 Ca1 Ca1 63.73(4) . 3_557
C30 Ca1 C2 124.23(5) . .
C30 Ca1 C4 120.33(5) . .
Ca1 O1 Ca1 103.99(5) 3_557 .
C30 O1 Ca1 162.14(13) . 3_557
C30 O1 Ca1 93.21(11) . .
C2 N1 Ca1 120.06(11) . .
C2 N1 C6 119.57(14) . .
C6 N1 Ca1 118.97(10) . .
C4 N2 Ca1 120.50(11) . .
C4 N2 C18 118.75(14) . .
C18 N2 Ca1 120.06(10) . .
C30 N3 Ca1 90.79(12) . .
C30 N3 C31 117.33(17) . .
C31 N3 Ca1 150.97(14) . .
H1A C1 H1B 109.5 . .
H1A C1 H1C 109.5 . .
H1B C1 H1C 109.5 . .
C2 C1 H1A 109.5 . .
C2 C1 H1B 109.5 . .
C2 C1 H1C 109.5 . .
N1 C2 Ca1 38.98(8) . .
N1 C2 C1 119.81(16) . .
N1 C2 C3 125.43(15) . .
C1 C2 Ca1 154.86(12) . .
C3 C2 Ca1 88.18(10) . .
C3 C2 C1 114.74(15) . .
C2 C3 H3 114.2 . .
C2 C3 C4 131.57(15) . .
C4 C3 H3 114.2 . .
N2 C4 Ca1 38.68(8) . .
N2 C4 C3 124.71(15) . .
N2 C4 C5 119.80(15) . .
C3 C4 Ca1 87.56(10) . .
C3 C4 C5 115.46(15) . .
C5 C4 Ca1 155.32(12) . .
C4 C5 H5A 109.5 . .
C4 C5 H5B 109.5 . .
C4 C5 H5C 109.5 . .
H5A C5 H5B 109.5 . .
H5A C5 H5C 109.5 . .
H5B C5 H5C 109.5 . .
C7 C6 N1 119.81(15) . .
C7 C6 C11 119.53(16) . .
C11 C6 N1 120.52(15) . .
C6 C7 C12 122.36(16) . .
C8 C7 C6 119.06(16) . .
C8 C7 C12 118.55(16) . .
C7 C8 H8 119.3 . .
C9 C8 C7 121.31(17) . .
C9 C8 H8 119.3 . .
C8 C9 H9 120.2 . .
C10 C9 C8 119.62(17) . .
C10 C9 H9 120.2 . .
C9 C10 H10 119.3 . .
C9 C10 C11 121.43(17) . .
C11 C10 H10 119.3 . .
C6 C11 C15 122.34(16) . .
C10 C11 C6 119.03(17) . .
C10 C11 C15 118.57(16) . .
C7 C12 H12 108.0 . .
C7 C12 C13 111.91(16) . .
C7 C12 C14 110.70(16) . .
C13 C12 H12 108.0 . .
C13 C12 C14 110.19(17) . .
C14 C12 H12 108.0 . .
C12 C13 H13A 109.5 . .
C12 C13 H13B 109.5 . .
C12 C13 H13C 109.5 . .
H13A C13 H13B 109.5 . .
H13A C13 H13C 109.5 . .
H13B C13 H13C 109.5 . .
C12 C14 H14A 109.5 . .
C12 C14 H14B 109.5 . .
C12 C14 H14C 109.5 . .
H14A C14 H14B 109.5 . .
H14A C14 H14C 109.5 . .
H14B C14 H14C 109.5 . .
C11 C15 H15 108.5 . .
C11 C15 C16 109.56(17) . .
C11 C15 C17 112.37(17) . .
C16 C15 H15 108.5 . .
C17 C15 H15 108.5 . .
C17 C15 C16 109.39(17) . .
C15 C16 H16A 109.5 . .
C15 C16 H16B 109.5 . .
C15 C16 H16C 109.5 . .
H16A C16 H16B 109.5 . .
H16A C16 H16C 109.5 . .
H16B C16 H16C 109.5 . .
C15 C17 H17A 109.5 . .
C15 C17 H17B 109.5 . .
C15 C17 H17C 109.5 . .
H17A C17 H17B 109.5 . .
H17A C17 H17C 109.5 . .
H17B C17 H17C 109.5 . .
C19 C18 N2 119.51(15) . .
C23 C18 N2 120.16(16) . .
C23 C18 C19 120.25(16) . .
C18 C19 C24 121.02(16) . .
C20 C19 C18 118.65(17) . .
C20 C19 C24 120.28(17) . .
C19 C20 H20 119.3 . .
C21 C20 C19 121.38(18) . .
C21 C20 H20 119.3 . .
C20 C21 H21 120.1 . .
C22 C21 C20 119.75(18) . .
C22 C21 H21 120.1 . .
C21 C22 H22 119.4 . .
C21 C22 C23 121.13(18) . .
C23 C22 H22 119.4 . .
C18 C23 C27 121.96(16) . .
C22 C23 C18 118.82(18) . .
C22 C23 C27 119.19(17) . .
C19 C24 H24 107.5 . .
C19 C24 C25 113.84(17) . .
C25 C24 H24 107.5 . .
C26 C24 C19 110.03(18) . .
C26 C24 H24 107.5 . .
C26 C24 C25 110.10(18) . .
C24 C25 H25A 109.5 . .
C24 C25 H25B 109.5 . .
C24 C25 H25C 109.5 . .
H25A C25 H25B 109.5 . .
H25A C25 H25C 109.5 . .
H25B C25 H25C 109.5 . .
C24 C26 H26A 109.5 . .
C24 C26 H26B 109.5 . .
C24 C26 H26C 109.5 . .
H26A C26 H26B 109.5 . .
H26A C26 H26C 109.5 . .
H26B C26 H26C 109.5 . .
C23 C27 H27 107.5 . .
C23 C27 C28 111.61(17) . .
C23 C27 C29 112.49(17) . .
C28 C27 H27 107.5 . .
C28 C27 C29 110.10(18) . .
C29 C27 H27 107.5 . .
C27 C28 H28A 109.5 . .
C27 C28 H28B 109.5 . .
C27 C28 H28C 109.5 . .
H28A C28 H28B 109.5 . .
H28A C28 H28C 109.5 . .
H28B C28 H28C 109.5 . .
C27 C29 H29A 109.5 . .
C27 C29 H29B 109.5 . .
C27 C29 H29C 109.5 . .
H29A C29 H29B 109.5 . .
H29A C29 H29C 109.5 . .
H29B C29 H29C 109.5 . .
Ca1 C30 H30 177.1 . .
O1 C30 Ca1 59.40(9) . .
O1 C30 H30 119.2 . .
N3 C30 Ca1 62.22(10) . .
N3 C30 O1 121.56(18) . .
N3 C30 H30 119.2 . .
N3 C31 H31A 109.2 . .
N3 C31 H31B 109.2 . .
N3 C31 C32 111.95(17) . .
H31A C31 H31B 107.9 . .
C32 C31 H31A 109.2 . .
C32 C31 H31B 109.2 . .
C31 C32 H32A 109.2 . .
C31 C32 H32B 109.2 . .
C31 C32 C33 112.10(18) . .
H32A C32 H32B 107.9 . .
C33 C32 H32A 109.2 . .
C33 C32 H32B 109.2 . .
C34 C33 C32 120.3(2) . .
C38 C33 C32 121.4(2) . .
C38 C33 C34 118.4(2) . .
C33 C34 H34 119.6 . .
C33 C34 C35 120.7(2) . .
C35 C34 H34 119.6 . .
C34 C35 H35 119.8 . .
C36 C35 C34 120.5(2) . .
C36 C35 H35 119.8 . .
C35 C36 H36 120.3 . .
C37 C36 C35 119.4(2) . .
C37 C36 H36 120.3 . .
C36 C37 H37 119.8 . .
C36 C37 C38 120.4(2) . .
C38 C37 H37 119.8 . .
C33 C38 C37 120.7(2) . .
C33 C38 H38 119.7 . .
C37 C38 H38 119.7 . .

loop_
_geom_bond_atom_site_label_1
_geom_bond_atom_site_label_2
_geom_bond_distance
_geom_bond_site_symmetry_2
Ca1 Ca1 3.6833(7) 3_557
Ca1 O1 2.2528(14) 3_557
Ca1 O1 2.4198(13) .
Ca1 N1 2.3293(14) .
Ca1 N2 2.3339(14) .
Ca1 N3 2.4834(16) .
Ca1 C2 3.2052(16) .
Ca1 C4 3.2179(17) .
Ca1 C30 2.8068(19) .
O1 Ca1 2.2528(14) 3_557
O1 C30 1.293(2) .
N1 C2 1.325(2) .
N1 C6 1.432(2) .
N2 C4 1.328(2) .
N2 C18 1.433(2) .
N3 C30 1.274(3) .
N3 C31 1.464(3) .
C1 H1A 0.9800 .
C1 H1B 0.9800 .
C1 H1C 0.9800 .
C1 C2 1.519(2) .
C2 C3 1.410(2) .
C3 H3 0.9500 .
C3 C4 1.416(2) .
C4 C5 1.513(2) .
C5 H5A 0.9800 .
C5 H5B 0.9800 .
C5 H5C 0.9800 .
C6 C7 1.409(2) .
C6 C11 1.414(2) .
C7 C8 1.395(3) .
C7 C12 1.522(2) .
C8 H8 0.9500 .
C8 C9 1.378(3) .
C9 H9 0.9500 .
C9 C10 1.377(3) .
C10 H10 0.9500 .
C10 C11 1.391(3) .
C11 C15 1.520(3) .
C12 H12 1.0000 .
C12 C13 1.527(3) .
C12 C14 1.528(3) .
C13 H13A 0.9800 .
C13 H13B 0.9800 .
C13 H13C 0.9800 .
C14 H14A 0.9800 .
C14 H14B 0.9800 .
C14 H14C 0.9800 .
C15 H15 1.0000 .
C15 C16 1.538(3) .
C15 C17 1.536(3) .
C16 H16A 0.9800 .
C16 H16B 0.9800 .
C16 H16C 0.9800 .
C17 H17A 0.9800 .
C17 H17B 0.9800 .
C17 H17C 0.9800 .
C18 C19 1.411(3) .
C18 C23 1.407(2) .
C19 C20 1.392(3) .
C19 C24 1.517(3) .
C20 H20 0.9500 .
C20 C21 1.382(3) .
C21 H21 0.9500 .
C21 C22 1.379(3) .
C22 H22 0.9500 .
C22 C23 1.396(3) .
C23 C27 1.520(3) .
C24 H24 1.0000 .
C24 C25 1.528(3) .
C24 C26 1.513(3) .
C25 H25A 0.9800 .
C25 H25B 0.9800 .
C25 H25C 0.9800 .
C26 H26A 0.9800 .
C26 H26B 0.9800 .
C26 H26C 0.9800 .
C27 H27 1.0000 .
C27 C28 1.524(3) .
C27 C29 1.530(3) .
C28 H28A 0.9800 .
C28 H28B 0.9800 .
C28 H28C 0.9800 .
C29 H29A 0.9800 .
C29 H29B 0.9800 .
C29 H29C 0.9800 .
C30 H30 0.9500 .
C31 H31A 0.9900 .
C31 H31B 0.9900 .
C31 C32 1.515(3) .
C32 H32A 0.9900 .
C32 H32B 0.9900 .
C32 C33 1.520(3) .
C33 C34 1.383(3) .
C33 C38 1.380(3) .
C34 H34 0.9500 .
C34 C35 1.386(3) .
C35 H35 0.9500 .
C35 C36 1.372(3) .
C36 H36 0.9500 .
C36 C37 1.371(3) .
C37 H37 0.9500 .
C37 C38 1.391(3) .
C38 H38 0.9500 .

loop_
_geom_torsion_atom_site_label_1
_geom_torsion_atom_site_label_2
_geom_torsion_atom_site_label_3
_geom_torsion_atom_site_label_4
_geom_torsion
_geom_torsion_site_symmetry_1
Ca1 O1 C30 Ca1 -164.5(5) 3_557
Ca1 O1 C30 N3 -167.5(4) 3_557
Ca1 O1 C30 N3 -3.0(2) .
Ca1 N1 C2 C1 161.92(12) .
Ca1 N1 C2 C3 -19.7(2) .
Ca1 N1 C6 C7 -65.25(18) .
Ca1 N1 C6 C11 110.51(15) .
Ca1 N2 C4 C3 18.5(2) .
Ca1 N2 C4 C5 -163.76(12) .
Ca1 N2 C18 C19 -108.29(15) .
Ca1 N2 C18 C23 68.29(18) .
Ca1 N3 C30 O1 2.9(2) .
Ca1 N3 C31 C32 -78.3(3) .
Ca1 C2 C3 C4 -26.40(19) .
N1 C2 C3 C4 -14.1(3) .
N1 C6 C7 C8 176.94(15) .
N1 C6 C7 C12 -4.8(2) .
N1 C6 C11 C10 -177.45(16) .
N1 C6 C11 C15 -0.3(3) .
N2 C18 C19 C20 177.65(15) .
N2 C18 C19 C24 0.2(3) .
N2 C18 C23 C22 -177.32(16) .
N2 C18 C23 C27 4.7(3) .
N3 C31 C32 C33 -177.84(18) .
C1 C2 C3 C4 164.30(17) .
C2 N1 C6 C7 101.26(19) .
C2 N1 C6 C11 -83.0(2) .
C2 C3 C4 Ca1 26.30(19) .
C2 C3 C4 N2 14.8(3) .
C2 C3 C4 C5 -162.97(17) .
C4 N2 C18 C19 81.2(2) .
C4 N2 C18 C23 -102.20(19) .
C6 N1 C2 Ca1 -166.4(2) .
C6 N1 C2 C1 -4.4(2) .
C6 N1 C2 C3 173.93(15) .
C6 C7 C8 C9 0.0(3) .
C6 C7 C12 C13 122.99(19) .
C6 C7 C12 C14 -113.7(2) .
C6 C11 C15 C16 -112.6(2) .
C6 C11 C15 C17 125.55(19) .
C7 C6 C11 C10 -1.7(3) .
C7 C6 C11 C15 175.50(16) .
C7 C8 C9 C10 -0.5(3) .
C8 C7 C12 C13 -58.7(2) .
C8 C7 C12 C14 64.7(2) .
C8 C9 C10 C11 -0.1(3) .
C9 C10 C11 C6 1.2(3) .
C9 C10 C11 C15 -176.14(17) .
C10 C11 C15 C16 64.6(2) .
C10 C11 C15 C17 -57.3(2) .
C11 C6 C7 C8 1.1(2) .
C11 C6 C7 C12 179.45(16) .
C12 C7 C8 C9 -178.41(17) .
C18 N2 C4 Ca1 170.4(2) .
C18 N2 C4 C3 -171.03(15) .
C18 N2 C4 C5 6.7(2) .
C18 C19 C20 C21 -0.6(3) .
C18 C19 C24 C25 -149.37(18) .
C18 C19 C24 C26 86.5(2) .
C18 C23 C27 C28 108.9(2) .
C18 C23 C27 C29 -126.8(2) .
C19 C18 C23 C22 -0.8(3) .
C19 C18 C23 C27 -178.73(16) .
C19 C20 C21 C22 -0.2(3) .
C20 C19 C24 C25 33.3(3) .
C20 C19 C24 C26 -90.9(2) .
C20 C21 C22 C23 0.5(3) .
C21 C22 C23 C18 0.0(3) .
C21 C22 C23 C27 177.99(18) .
C22 C23 C27 C28 -69.1(2) .
C22 C23 C27 C29 55.2(2) .
C23 C18 C19 C20 1.1(3) .
C23 C18 C19 C24 -176.33(17) .
C24 C19 C20 C21 176.83(18) .
C30 N3 C31 C32 117.3(2) .
C31 N3 C30 Ca1 172.5(2) .
C31 N3 C30 O1 175.4(2) .
C31 C32 C33 C34 79.3(3) .
C31 C32 C33 C38 -100.3(3) .
C32 C33 C34 C35 178.8(2) .
C32 C33 C38 C37 -178.0(2) .
C33 C34 C35 C36 -0.2(4) .
C34 C33 C38 C37 2.3(4) .
C34 C35 C36 C37 1.3(4) .
C35 C36 C37 C38 -0.5(4) .
C36 C37 C38 C33 -1.3(4) .
C38 C33 C34 C35 -1.6(3) .
